data_7153052
loop_
_publ_author_name
'Dixon, Luke I.'
'Carroll, Michael A.'
'Gregson, Thomas J.'
'Ellames, George J.'
'Harrington, Ross W.'
'Clegg, William'

_publ_section_title
;
 Unprecedented regiochemical control in the formation of
 aryl[1,2-a]imidazopyridines from alkynyliodonium salts: mechanistic
 insights.
;
_journal_issue 35
_journal_name_full 'Organic &amp; biomolecular chemistry'
_journal_page_first 5877
_journal_page_last 5884
_journal_paper_doi 10.1039/c3ob41112e
_journal_volume 11
_journal_year 2013
_chemical_formula_moiety 'C13 H11 N2 +,Cl -,2 H2 O'
_chemical_formula_sum 'C13 H15 Cl N2 O2'
_chemical_formula_weight 266.72
_chemical_name_systematic
;
?
;
_space_group_IT_number 14
_symmetry_cell_setting monoclinic
_symmetry_space_group_name_Hall '-P 2yn'
_symmetry_space_group_name_H-M 'P 1 21/n 1'
_atom_sites_solution_hydrogens mixed
_atom_sites_solution_primary direct
_atom_sites_solution_secondary difmap
_audit_creation_method SHELXL-97
_cell_angle_alpha 90.00
_cell_angle_beta 101.751(8)
_cell_angle_gamma 90.00
_cell_formula_units_Z 4
_cell_length_a 11.2615(9)
_cell_length_b 7.2071(6)
_cell_length_c 16.8121(15)
_cell_measurement_reflns_used 3286
_cell_measurement_temperature 150(2)
_cell_measurement_theta_max 29.45
_cell_measurement_theta_min 2.77
_cell_volume 1335.9(2)
_computing_cell_refinement
;
CrysAlisPro, Oxford Diffraction Ltd.,
Version 1.171.33.34d (release 27-02-2009 CrysAlis171 .NET)
(compiled Feb 27 2009,15:38:38)
;
_computing_data_collection
;
CrysAlisPro, Oxford Diffraction Ltd.,
Version 1.171.33.34d (release 27-02-2009 CrysAlis171 .NET)
(compiled Feb 27 2009,15:38:38)
;
_computing_data_reduction
;
CrysAlisPro, Oxford Diffraction Ltd.,
Version 1.171.33.34d (release 27-02-2009 CrysAlis171 .NET)
(compiled Feb 27 2009,15:38:38)
;
_computing_molecular_graphics 'Bruker SHELXTL'
_computing_publication_material 'Bruker SHELXTL and local programs'
_computing_structure_refinement 'Bruker SHELXTL'
_computing_structure_solution 'Bruker SHELXTL'
_diffrn_ambient_temperature 150(2)
_diffrn_detector_area_resol_mean 10.3968
_diffrn_measured_fraction_theta_full 0.998
_diffrn_measured_fraction_theta_max 0.851
_diffrn_measurement_device_type 'Oxford Diffraction Gemini A Ultra diffractometer'
_diffrn_measurement_method '\w scans'
_diffrn_radiation_monochromator none
_diffrn_radiation_source 'sealed tube with Enhance optics'
_diffrn_radiation_type MoK\a
_diffrn_radiation_wavelength 0.71073
_diffrn_reflns_av_R_equivalents 0.0281
_diffrn_reflns_av_sigmaI/netI 0.0536
_diffrn_reflns_limit_h_max 14
_diffrn_reflns_limit_h_min -13
_diffrn_reflns_limit_k_max 9
_diffrn_reflns_limit_k_min -8
_diffrn_reflns_limit_l_max 19
_diffrn_reflns_limit_l_min -22
_diffrn_reflns_number 7628
_diffrn_reflns_theta_full 26.00
_diffrn_reflns_theta_max 29.52
_diffrn_reflns_theta_min 3.09
_exptl_absorpt_coefficient_mu 0.282
_exptl_absorpt_correction_T_max 0.946
_exptl_absorpt_correction_T_min 0.920
_exptl_absorpt_correction_type multi-scan
_exptl_absorpt_process_details
;
CrysAlisPro, Oxford Diffraction Ltd.,
Version 1.171.33.34d (release 27-02-2009 CrysAlis171 .NET)
(compiled Feb 27 2009,15:38:38)
Empirical absorption correction using spherical harmonics,
implemented in SCALE3 ABSPACK scaling algorithm.
;
_exptl_crystal_colour colourless
_exptl_crystal_density_diffrn 1.326
_exptl_crystal_density_method 'not measured'
_exptl_crystal_description block
_exptl_crystal_F_000 560
_exptl_crystal_size_max 0.30
_exptl_crystal_size_mid 0.20
_exptl_crystal_size_min 0.20
_refine_diff_density_max 0.344
_refine_diff_density_min -0.301
_refine_diff_density_rms 0.053
_refine_ls_extinction_method none
_refine_ls_goodness_of_fit_ref 1.033
_refine_ls_hydrogen_treatment mixed
_refine_ls_matrix_type full
_refine_ls_number_parameters 178
_refine_ls_number_reflns 3170
_refine_ls_number_restraints 7
_refine_ls_restrained_S_all 1.043
_refine_ls_R_factor_all 0.0643
_refine_ls_R_factor_gt 0.0393
_refine_ls_shift/su_max 0.000
_refine_ls_shift/su_mean 0.000
_refine_ls_structure_factor_coef Fsqd
_refine_ls_weighting_details 'calc w=1/[\s^2^(Fo^2^)+(0.0507P)^2^+0.0000P] where P=(Fo^2^+2Fc^2^)/3'
_refine_ls_weighting_scheme calc
_refine_ls_wR_factor_gt 0.0958
_refine_ls_wR_factor_ref 0.1002
_reflns_number_gt 2167
_reflns_number_total 3170
_reflns_threshold_expression I>2\s(I)
_cod_data_source_file c3ob41112e.txt
_cod_data_source_block mac67_4a.HCl.2H2O
_cod_original_cell_volume 1335.92(19)
_cod_original_sg_symbol_H-M 'P 21/n'
_cod_database_code 7153052

loop_
_symmetry_equiv_pos_as_xyz
'x, y, z'
'-x+1/2, y+1/2, -z+1/2'
'-x, -y, -z'
'x-1/2, -y-1/2, z-1/2'

loop_
_atom_site_label
_atom_site_type_symbol
_atom_site_fract_x
_atom_site_fract_y
_atom_site_fract_z
_atom_site_U_iso_or_equiv
_atom_site_adp_type
_atom_site_occupancy
_atom_site_symmetry_multiplicity
_atom_site_calc_flag
_atom_site_refinement_flags
N1 N 0.56504(11) 0.2690(2) 0.26833(9) 0.0189(3) Uani 1 1 d .
C2 C 0.56838(16) 0.1967(3) 0.34455(11) 0.0234(4) Uani 1 1 d .
H2 H 0.6436 0.1799 0.3814 0.028 Uiso 1 1 calc R
C3 C 0.46332(16) 0.1500(3) 0.36619(12) 0.0268(4) Uani 1 1 d .
H3 H 0.4647 0.1025 0.4191 0.032 Uiso 1 1 calc R
C4 C 0.35171(16) 0.1711(3) 0.31128(12) 0.0288(4) Uani 1 1 d .
H4 H 0.2785 0.1386 0.3276 0.035 Uiso 1 1 calc R
C5 C 0.34761(15) 0.2377(3) 0.23473(12) 0.0271(4) Uani 1 1 d .
H5 H 0.2728 0.2498 0.1969 0.033 Uiso 1 1 calc R
C6 C 0.45704(15) 0.2874(2) 0.21400(11) 0.0214(4) Uani 1 1 d .
N7 N 0.48285(13) 0.3516(2) 0.14452(9) 0.0239(4) Uani 1 1 d D
H7 H 0.4278(14) 0.390(3) 0.1039(9) 0.029 Uiso 1 1 d D
C8 C 0.60505(15) 0.3763(3) 0.15402(11) 0.0233(4) Uani 1 1 d .
H8 H 0.6455 0.4217 0.1136 0.028 Uiso 1 1 calc R
C9 C 0.65952(14) 0.3256(2) 0.23035(10) 0.0198(4) Uani 1 1 d .
C10 C 0.78802(15) 0.3256(2) 0.27038(11) 0.0201(4) Uani 1 1 d .
C11 C 0.87323(15) 0.2733(2) 0.22442(11) 0.0234(4) Uani 1 1 d .
H11 H 0.8469 0.2359 0.1695 0.028 Uiso 1 1 calc R
C12 C 0.99571(15) 0.2760(3) 0.25896(12) 0.0294(5) Uani 1 1 d .
H12 H 1.0533 0.2418 0.2274 0.035 Uiso 1 1 calc R
C13 C 1.03461(16) 0.3280(3) 0.33887(13) 0.0325(5) Uani 1 1 d .
H13 H 1.1188 0.3290 0.3624 0.039 Uiso 1 1 calc R
C14 C 0.95106(16) 0.3786(3) 0.38473(12) 0.0306(5) Uani 1 1 d .
H14 H 0.9780 0.4121 0.4401 0.037 Uiso 1 1 calc R
C15 C 0.82810(16) 0.3809(3) 0.35050(11) 0.0253(4) Uani 1 1 d .
H15 H 0.7714 0.4203 0.3818 0.030 Uiso 1 1 calc R
Cl16 Cl 0.26329(4) 0.48186(7) 0.01601(3) 0.02627(14) Uani 1 1 d .
O17 O 0.14042(15) 0.8769(2) -0.02956(10) 0.0459(4) Uani 1 1 d D
H17A H 0.185(2) 0.790(3) -0.0053(14) 0.069 Uiso 1 1 d D
H17B H 0.133(2) 0.953(3) 0.0089(12) 0.069 Uiso 1 1 d D
O18 O 0.11147(14) 0.1579(2) 0.07810(10) 0.0479(4) Uani 1 1 d D
H18A H 0.131(2) 0.248(3) 0.0517(15) 0.072 Uiso 1 1 d D
H18B H 0.0337(10) 0.143(4) 0.0658(16) 0.072 Uiso 1 1 d D

loop_
_atom_site_aniso_label
_atom_site_aniso_U_11
_atom_site_aniso_U_22
_atom_site_aniso_U_33
_atom_site_aniso_U_23
_atom_site_aniso_U_13
_atom_site_aniso_U_12
N1 0.0192(7) 0.0204(8) 0.0174(7) 0.0026(6) 0.0047(5) 0.0029(6)
C2 0.0260(9) 0.0253(10) 0.0186(9) 0.0021(8) 0.0035(7) 0.0029(8)
C3 0.0311(10) 0.0292(11) 0.0224(10) 0.0026(8) 0.0109(8) 0.0020(8)
C4 0.0255(9) 0.0310(11) 0.0337(11) -0.0020(9) 0.0151(8) 0.0015(8)
C5 0.0202(9) 0.0294(11) 0.0309(11) 0.0001(9) 0.0034(7) 0.0040(8)
C6 0.0217(8) 0.0212(9) 0.0205(10) 0.0005(7) 0.0028(7) 0.0042(7)
N7 0.0227(8) 0.0261(9) 0.0212(8) 0.0047(7) 0.0007(6) 0.0036(6)
C8 0.0272(9) 0.0219(10) 0.0219(9) 0.0013(8) 0.0078(7) -0.0005(7)
C9 0.0210(8) 0.0200(9) 0.0199(9) 0.0011(7) 0.0078(7) 0.0017(7)
C10 0.0214(8) 0.0160(9) 0.0234(9) 0.0016(7) 0.0057(7) -0.0004(7)
C11 0.0271(9) 0.0214(10) 0.0232(10) 0.0026(8) 0.0087(7) 0.0002(8)
C12 0.0247(9) 0.0276(11) 0.0396(12) 0.0030(9) 0.0150(8) 0.0010(8)
C13 0.0206(9) 0.0284(11) 0.0463(13) 0.0012(10) 0.0013(8) -0.0008(8)
C14 0.0284(10) 0.0327(11) 0.0273(11) -0.0046(9) -0.0023(8) -0.0015(8)
C15 0.0253(9) 0.0248(10) 0.0261(10) -0.0018(8) 0.0058(7) 0.0031(8)
Cl16 0.0237(2) 0.0340(3) 0.0197(2) 0.0003(2) 0.00116(15) 0.00173(19)
O17 0.0548(10) 0.0425(10) 0.0433(10) 0.0010(8) 0.0168(8) 0.0042(8)
O18 0.0469(9) 0.0529(11) 0.0424(10) -0.0002(8) 0.0054(8) -0.0064(8)

loop_
_atom_type_symbol
_atom_type_description
_atom_type_scat_dispersion_real
_atom_type_scat_dispersion_imag
_atom_type_scat_source
C C 0.0033 0.0016 'International Tables Vol C Tables 4.2.6.8 and 6.1.1.4'
H H 0.0000 0.0000 'International Tables Vol C Tables 4.2.6.8 and 6.1.1.4'
N N 0.0061 0.0033 'International Tables Vol C Tables 4.2.6.8 and 6.1.1.4'
Cl Cl 0.1484 0.1585 'International Tables Vol C Tables 4.2.6.8 and 6.1.1.4'
O O 0.0106 0.0060 'International Tables Vol C Tables 4.2.6.8 and 6.1.1.4'

loop_
_geom_angle_atom_site_label_1
_geom_angle_atom_site_label_2
_geom_angle_atom_site_label_3
_geom_angle
C2 N1 C6 120.62(14)
C2 N1 C9 130.68(14)
C6 N1 C9 108.64(14)
N1 C2 H2 120.5
N1 C2 C3 119.08(16)
H2 C2 C3 120.5
C2 C3 H3 119.6
C2 C3 C4 120.74(18)
H3 C3 C4 119.6
C3 C4 H4 119.7
C3 C4 C5 120.67(17)
H4 C4 C5 119.7
C4 C5 H5 121.2
C4 C5 C6 117.64(16)
H5 C5 C6 121.2
N1 C6 C5 121.21(16)
N1 C6 N7 107.06(14)
C5 C6 N7 131.71(16)
C6 N7 H7 123.2(13)
C6 N7 C8 109.58(15)
H7 N7 C8 126.3(13)
N7 C8 H8 125.5
N7 C8 C9 109.09(16)
H8 C8 C9 125.5
N1 C9 C8 105.63(14)
N1 C9 C10 123.92(15)
C8 C9 C10 130.45(16)
C9 C10 C11 118.02(16)
C9 C10 C15 122.71(15)
C11 C10 C15 119.23(15)
C10 C11 H11 120.0
C10 C11 C12 120.08(17)
H11 C11 C12 120.0
C11 C12 H12 119.8
C11 C12 C13 120.34(17)
H12 C12 C13 119.8
C12 C13 H13 120.0
C12 C13 C14 119.91(17)
H13 C13 C14 120.0
C13 C14 H14 119.8
C13 C14 C15 120.49(18)
H14 C14 C15 119.8
C10 C15 C14 119.91(17)
C10 C15 H15 120.0
C14 C15 H15 120.0
H17A O17 H17B 104.4(19)
H18A O18 H18B 109.6(19)

loop_
_geom_bond_atom_site_label_1
_geom_bond_atom_site_label_2
_geom_bond_distance
N1 C2 1.377(2)
N1 C6 1.371(2)
N1 C9 1.408(2)
C2 H2 0.950
C2 C3 1.349(2)
C3 H3 0.950
C3 C4 1.408(3)
C4 H4 0.950
C4 C5 1.366(3)
C5 H5 0.950
C5 C6 1.394(2)
C6 N7 1.342(2)
N7 H7 0.869(9)
N7 C8 1.364(2)
C8 H8 0.950
C8 C9 1.355(2)
C9 C10 1.466(2)
C10 C11 1.401(2)
C10 C15 1.389(3)
C11 H11 0.950
C11 C12 1.383(2)
C12 H12 0.950
C12 C13 1.378(3)
C13 H13 0.950
C13 C14 1.381(3)
C14 H14 0.950
C14 C15 1.387(3)
C15 H15 0.950
O17 H17A 0.854(10)
O17 H17B 0.866(10)
O18 H18A 0.841(10)
O18 H18B 0.865(9)

loop_
_geom_hbond_atom_site_label_D
_geom_hbond_atom_site_label_H
_geom_hbond_atom_site_label_A
_geom_hbond_distance_DH
_geom_hbond_distance_HA
_geom_hbond_distance_DA
_geom_hbond_angle_DHA
_geom_hbond_site_symmetry_A
N7 H7 Cl16 0.869(9) 2.223(10) 3.0800(15) 169.2(18) .
O17 H17A Cl16 0.854(10) 2.388(13) 3.1902(18) 157(2) .
O17 H17B O18 0.866(10) 1.924(10) 2.779(2) 169(2) 1_565
O18 H18A Cl16 0.841(10) 2.403(12) 3.1924(17) 157(2) .
O18 H18B O17 0.865(9) 1.936(10) 2.799(2) 175(2) 3_565

loop_
_geom_torsion_atom_site_label_1
_geom_torsion_atom_site_label_2
_geom_torsion_atom_site_label_3
_geom_torsion_atom_site_label_4
_geom_torsion
C6 N1 C2 C3 -2.3(3)
C9 N1 C2 C3 -178.90(17)
N1 C2 C3 C4 1.3(3)
C2 C3 C4 C5 0.6(3)
C3 C4 C5 C6 -1.4(3)
C2 N1 C6 C5 1.4(3)
C2 N1 C6 N7 -176.85(16)
C9 N1 C6 C5 178.74(16)
C9 N1 C6 N7 0.46(19)
C4 C5 C6 N1 0.4(3)
C4 C5 C6 N7 178.2(2)
N1 C6 N7 C8 -0.7(2)
C5 C6 N7 C8 -178.70(19)
C6 N7 C8 C9 0.6(2)
N7 C8 C9 N1 -0.3(2)
N7 C8 C9 C10 179.93(17)
C2 N1 C9 C8 176.86(18)
C2 N1 C9 C10 -3.4(3)
C6 N1 C9 C8 -0.08(19)
C6 N1 C9 C10 179.69(16)
N1 C9 C10 C11 141.80(18)
N1 C9 C10 C15 -40.4(3)
C8 C9 C10 C11 -38.5(3)
C8 C9 C10 C15 139.3(2)
C9 C10 C11 C12 178.26(16)
C15 C10 C11 C12 0.4(3)
C10 C11 C12 C13 0.7(3)
C11 C12 C13 C14 -0.3(3)
C12 C13 C14 C15 -1.2(3)
C13 C14 C15 C10 2.4(3)
C9 C10 C15 C14 -179.68(17)
C11 C10 C15 C14 -1.9(3)
